data_4000954
loop_
_publ_author_name
'Whalen, Jeffrey B.'
'Zaikina, Julia V.'
'Achey, Randall'
'Stillwell, Ryan'
'Zhou, Haidong'
'Wiebe, Christopher R.'
'Latturner, Susan E.'

_publ_section_title
;
 Metal to Semimetal Transition in CaMgSi Crystals Grown from Mg&#x2212;Al
 Flux
;
_journal_issue 5
_journal_name_full 'Chemistry of Materials'
_journal_page_first 1846
_journal_paper_doi 10.1021/cm9033275
_journal_volume 22
_journal_year 2010
_chemical_formula_moiety 'Si, Ca, Mg'
_chemical_formula_sum 'Ca Mg Si'
_chemical_formula_weight 92.48
_chemical_melting_point 1234.1
_chemical_name_common 'calcium-magnesium silicide'
_chemical_name_systematic 'calcium-magnesium silicide'
_space_group_IT_number 62
_symmetry_cell_setting orthorhombic
_symmetry_space_group_name_Hall '-P 2ac 2n'
_symmetry_space_group_name_H-M 'P n m a'
_atom_sites_solution_primary direct
_atom_sites_solution_secondary difmap
_audit_creation_date '2009-05-05 T12:00:00-00:00'
_audit_creation_method SHELXL-97
_cell_angle_alpha 90.00
_cell_angle_beta 90.00
_cell_angle_gamma 90.00
_cell_formula_units_Z 4
_cell_length_a 7.4752(2)
_cell_length_b 4.42720(10)
_cell_length_c 8.3149(2)
_cell_measurement_temperature 296(2)
_cell_volume 275.175(12)
_computing_structure_refinement 'SHELXL-97 (Sheldrick, 2008)'
_computing_structure_solution 'SHELXS-97 (Sheldrick, 2008)'
_diffrn_ambient_temperature 296(2)
_diffrn_measured_fraction_theta_full 0.963
_diffrn_measured_fraction_theta_max 0.963
_diffrn_radiation_monochromator graphite
_diffrn_radiation_source 'fine-focus sealed tube'
_diffrn_radiation_type MoK\a
_diffrn_radiation_wavelength 0.71073
_diffrn_reflns_av_R_equivalents 0.0248
_diffrn_reflns_av_sigmaI/netI 0.0266
_diffrn_reflns_limit_h_max 9
_diffrn_reflns_limit_h_min -14
_diffrn_reflns_limit_k_max 7
_diffrn_reflns_limit_k_min -8
_diffrn_reflns_limit_l_max 16
_diffrn_reflns_limit_l_min -16
_diffrn_reflns_number 4235
_diffrn_reflns_theta_full 44.84
_diffrn_reflns_theta_max 44.84
_diffrn_reflns_theta_min 3.67
_exptl_absorpt_coefficient_mu 2.566
_exptl_absorpt_correction_T_max 0.9043
_exptl_absorpt_correction_T_min 0.6695
_exptl_absorpt_correction_type multi-scan
_exptl_absorpt_process_details SADABS
_exptl_crystal_colour 'metallic light grey'
_exptl_crystal_density_diffrn 2.232
_exptl_crystal_density_method 'not measured'
_exptl_crystal_description rods
_exptl_crystal_F_000 184
_exptl_crystal_size_max 0.17
_exptl_crystal_size_mid 0.07
_exptl_crystal_size_min 0.04
_refine_diff_density_max 0.429
_refine_diff_density_min -0.629
_refine_diff_density_rms 0.136
_refine_ls_extinction_coef 0.105(5)
_refine_ls_extinction_expression Fc^*^=kFc[1+0.001xFc^2^\l^3^/sin(2\q)]^-1/4^
_refine_ls_extinction_method SHELXL
_refine_ls_goodness_of_fit_ref 1.050
_refine_ls_matrix_type full
_refine_ls_number_parameters 20
_refine_ls_number_reflns 1177
_refine_ls_number_restraints 0
_refine_ls_restrained_S_all 1.050
_refine_ls_R_factor_all 0.0272
_refine_ls_R_factor_gt 0.0210
_refine_ls_shift/su_max 0.001
_refine_ls_shift/su_mean 0.000
_refine_ls_structure_factor_coef Fsqd
_refine_ls_weighting_details 'calc w=1/[\s^2^(Fo^2^)+(0.0199P)^2^+0.0252P] where P=(Fo^2^+2Fc^2^)/3'
_refine_ls_weighting_scheme calc
_refine_ls_wR_factor_gt 0.0460
_refine_ls_wR_factor_ref 0.0480
_reflns_number_gt 1015
_reflns_number_total 1177
_reflns_threshold_expression >2sigma(I)
_cod_data_source_file cm9033275_si_003.cif
_cod_data_source_block data
_cod_original_sg_symbol_H-M 'p n m a'
_cod_database_code 4000954

loop_
_symmetry_equiv_pos_as_xyz
'x, y, z'
'-x+1/2, -y, z+1/2'
'-x, y+1/2, -z'
'x+1/2, -y+1/2, -z+1/2'
'-x, -y, -z'
'x-1/2, y, -z-1/2'
'x, -y-1/2, z'
'-x-1/2, y-1/2, z-1/2'

loop_
_atom_site_label
_atom_site_type_symbol
_atom_site_fract_x
_atom_site_fract_y
_atom_site_fract_z
_atom_site_U_iso_or_equiv
_atom_site_adp_type
_atom_site_occupancy
_atom_site_symmetry_multiplicity
_atom_site_calc_flag
_atom_site_refinement_flags
Ca1 Ca 0.01945(3) 0.2500 0.68077(2) 0.01077(5) Uani 1 2 d S
Si2 Si 0.27073(4) 0.2500 0.38565(3) 0.00930(6) Uani 1 2 d S
Mg3 Mg 0.14423(5) 0.2500 0.06378(4) 0.01065(7) Uani 1 2 d S

loop_
_atom_site_aniso_label
_atom_site_aniso_U_11
_atom_site_aniso_U_22
_atom_site_aniso_U_33
_atom_site_aniso_U_23
_atom_site_aniso_U_13
_atom_site_aniso_U_12
Ca1 0.01031(9) 0.01105(7) 0.01094(7) 0.000 -0.00011(5) 0.000
Si2 0.00968(12) 0.00812(10) 0.01010(11) 0.000 -0.00020(8) 0.000
Mg3 0.01136(16) 0.00996(13) 0.01062(14) 0.000 0.00040(11) 0.000

loop_
_atom_type_symbol
_atom_type_description
_atom_type_scat_dispersion_real
_atom_type_scat_dispersion_imag
_atom_type_scat_source
Mg Mg 0.0486 0.0363 'International Tables Vol C Tables 4.2.6.8 and 6.1.1.4'
Si Si 0.0817 0.0704 'International Tables Vol C Tables 4.2.6.8 and 6.1.1.4'
Ca Ca 0.2262 0.3064 'International Tables Vol C Tables 4.2.6.8 and 6.1.1.4'

loop_
_geom_angle_atom_site_label_1
_geom_angle_atom_site_label_2
_geom_angle_atom_site_label_3
_geom_angle
_geom_angle_site_symmetry_1
_geom_angle_site_symmetry_3
Si2 Ca1 Si2 106.230(7) . 5_556
Si2 Ca1 Si2 106.230(7) . 5_566
Si2 Ca1 Si2 89.361(9) 5_556 5_566
Si2 Ca1 Si2 97.163(5) . 2_565
Si2 Ca1 Si2 156.426(8) 5_556 2_565
Si2 Ca1 Si2 86.835(4) 5_566 2_565
Si2 Ca1 Si2 97.163(5) . 2
Si2 Ca1 Si2 86.835(4) 5_556 2
Si2 Ca1 Si2 156.426(8) 5_566 2
Si2 Ca1 Si2 87.419(8) 2_565 2
Si2 Ca1 Mg3 137.378(5) . 5_566
Si2 Ca1 Mg3 109.199(9) 5_556 5_566
Si2 Ca1 Mg3 52.143(8) 5_566 5_566
Si2 Ca1 Mg3 51.410(8) 2_565 5_566
Si2 Ca1 Mg3 107.608(9) 2 5_566
Si2 Ca1 Mg3 137.378(5) . 5_556
Si2 Ca1 Mg3 52.143(8) 5_556 5_556
Si2 Ca1 Mg3 109.198(9) 5_566 5_556
Si2 Ca1 Mg3 107.608(9) 2_565 5_556
Si2 Ca1 Mg3 51.410(8) 2 5_556
Mg3 Ca1 Mg3 84.168(9) 5_566 5_556
Si2 Ca1 Mg3 126.244(11) . 1_556
Si2 Ca1 Mg3 111.226(8) 5_556 1_556
Si2 Ca1 Mg3 111.226(8) 5_566 1_556
Si2 Ca1 Mg3 49.611(5) 2_565 1_556
Si2 Ca1 Mg3 49.611(5) 2 1_556
Mg3 Ca1 Mg3 59.133(9) 5_566 1_556
Mg3 Ca1 Mg3 59.133(9) 5_556 1_556
Si2 Ca1 Mg3 91.492(9) . 6_556
Si2 Ca1 Mg3 48.635(5) 5_556 6_556
Si2 Ca1 Mg3 48.635(5) 5_566 6_556
Si2 Ca1 Mg3 135.115(5) 2_565 6_556
Si2 Ca1 Mg3 135.115(5) 2 6_556
Mg3 Ca1 Mg3 94.447(5) 5_566 6_556
Mg3 Ca1 Mg3 94.446(5) 5_556 6_556
Mg3 Ca1 Mg3 142.264(12) 1_556 6_556
Si2 Ca1 Mg3 48.735(6) . 2_565
Si2 Ca1 Mg3 153.372(10) 5_556 2_565
Si2 Ca1 Mg3 90.084(7) 5_566 2_565
Si2 Ca1 Mg3 49.977(7) 2_565 2_565
Si2 Ca1 Mg3 103.530(9) 2 2_565
Mg3 Ca1 Mg3 91.205(6) 5_566 2_565
Mg3 Ca1 Mg3 150.655(11) 5_556 2_565
Mg3 Ca1 Mg3 93.731(6) 1_556 2_565
Mg3 Ca1 Mg3 114.825(8) 6_556 2_565
Si2 Ca1 Mg3 48.735(6) . 2
Si2 Ca1 Mg3 90.084(7) 5_556 2
Si2 Ca1 Mg3 153.372(10) 5_566 2
Si2 Ca1 Mg3 103.530(9) 2_565 2
Si2 Ca1 Mg3 49.977(7) 2 2
Mg3 Ca1 Mg3 150.655(11) 5_566 2
Mg3 Ca1 Mg3 91.205(6) 5_556 2
Mg3 Ca1 Mg3 93.731(6) 1_556 2
Mg3 Ca1 Mg3 114.825(8) 6_556 2
Mg3 Ca1 Mg3 78.783(9) 2_565 2
Si2 Ca1 Ca1 53.823(6) . 5_556
Si2 Ca1 Ca1 52.407(6) 5_556 5_556
Si2 Ca1 Ca1 102.785(9) 5_566 5_556
Si2 Ca1 Ca1 150.862(11) 2_565 5_556
Si2 Ca1 Ca1 93.238(5) 2 5_556
Mg3 Ca1 Ca1 152.093(11) 5_566 5_556
Mg3 Ca1 Ca1 95.239(6) 5_556 5_556
Mg3 Ca1 Ca1 142.399(4) 1_556 5_556
Mg3 Ca1 Ca1 57.717(7) 6_556 5_556
Mg3 Ca1 Ca1 101.961(9) 2_565 5_556
Mg3 Ca1 Ca1 57.108(7) 2 5_556
Mg3 Si2 Mg3 107.881(15) 2_565 2
Mg3 Si2 Mg3 71.933(11) 2_565 6_656
Mg3 Si2 Mg3 71.933(11) 2 6_656
Mg3 Si2 Mg3 125.969(8) 2_565 .
Mg3 Si2 Mg3 125.969(8) 2 .
Mg3 Si2 Mg3 118.023(13) 6_656 .
Mg3 Si2 Ca1 73.238(10) 2_565 .
Mg3 Si2 Ca1 73.238(10) 2 .
Mg3 Si2 Ca1 118.869(12) 6_656 .
Mg3 Si2 Ca1 123.108(13) . .
Mg3 Si2 Ca1 145.418(13) 2_565 5_556
Mg3 Si2 Ca1 71.726(8) 2 5_556
Mg3 Si2 Ca1 135.031(5) 6_656 5_556
Mg3 Si2 Ca1 66.735(8) . 5_556
Ca1 Si2 Ca1 73.769(7) . 5_556
Mg3 Si2 Ca1 71.726(8) 2_565 5_566
Mg3 Si2 Ca1 145.418(13) 2 5_566
Mg3 Si2 Ca1 135.031(5) 6_656 5_566
Mg3 Si2 Ca1 66.735(8) . 5_566
Ca1 Si2 Ca1 73.769(7) . 5_566
Ca1 Si2 Ca1 89.362(9) 5_556 5_566
Mg3 Si2 Ca1 137.104(14) 2_565 2_554
Mg3 Si2 Ca1 67.379(8) 2 2_554
Mg3 Si2 Ca1 66.112(8) 6_656 2_554
Mg3 Si2 Ca1 70.226(8) . 2_554
Ca1 Si2 Ca1 136.044(4) . 2_554
Ca1 Si2 Ca1 76.006(4) 5_556 2_554
Ca1 Si2 Ca1 136.881(9) 5_566 2_554
Mg3 Si2 Ca1 67.379(8) 2_565 2_564
Mg3 Si2 Ca1 137.104(14) 2 2_564
Mg3 Si2 Ca1 66.112(8) 6_656 2_564
Mg3 Si2 Ca1 70.226(8) . 2_564
Ca1 Si2 Ca1 136.044(4) . 2_564
Ca1 Si2 Ca1 136.881(9) 5_556 2_564
Ca1 Si2 Ca1 76.006(4) 5_566 2_564
Ca1 Si2 Ca1 87.419(8) 2_554 2_564
Si2 Mg3 Si2 107.882(15) 2_554 2_564
Si2 Mg3 Si2 108.066(11) 2_554 6_556
Si2 Mg3 Si2 108.066(11) 2_564 6_556
Si2 Mg3 Si2 115.636(9) 2_554 .
Si2 Mg3 Si2 115.636(9) 2_564 .
Si2 Mg3 Si2 100.897(13) 6_556 .
Si2 Mg3 Mg3 55.243(8) 2_554 5
Si2 Mg3 Mg3 121.691(18) 2_564 5
Si2 Mg3 Mg3 52.823(11) 6_556 5
Si2 Mg3 Mg3 121.734(14) . 5
Si2 Mg3 Mg3 121.691(18) 2_554 5_565
Si2 Mg3 Mg3 55.243(8) 2_564 5_565
Si2 Mg3 Mg3 52.823(11) 6_556 5_565
Si2 Mg3 Mg3 121.734(14) . 5_565
Mg3 Mg3 Mg3 85.301(18) 5 5_565
Si2 Mg3 Ca1 167.334(13) 2_554 5_566
Si2 Mg3 Ca1 83.802(6) 2_564 5_566
Si2 Mg3 Ca1 62.478(8) 6_556 5_566
Si2 Mg3 Ca1 61.122(8) . 5_566
Mg3 Mg3 Ca1 114.732(17) 5 5_566
Mg3 Mg3 Ca1 60.672(9) 5_565 5_566
Si2 Mg3 Ca1 83.802(6) 2_554 5_556
Si2 Mg3 Ca1 167.334(13) 2_564 5_556
Si2 Mg3 Ca1 62.478(8) 6_556 5_556
Si2 Mg3 Ca1 61.122(8) . 5_556
Mg3 Mg3 Ca1 60.672(9) 5 5_556
Mg3 Mg3 Ca1 114.732(17) 5_565 5_556
Ca1 Mg3 Ca1 84.168(9) 5_566 5_556
Si2 Mg3 Ca1 63.010(9) 2_554 1_554
Si2 Mg3 Ca1 63.010(9) 2_564 1_554
Si2 Mg3 Ca1 82.239(11) 6_556 1_554
Si2 Mg3 Ca1 176.864(16) . 1_554
Mg3 Mg3 Ca1 60.195(11) 5 1_554
Mg3 Mg3 Ca1 60.195(11) 5_565 1_554
Ca1 Mg3 Ca1 120.867(9) 5_566 1_554
Ca1 Mg3 Ca1 120.867(9) 5_556 1_554
Si2 Mg3 Ca1 59.639(9) 2_554 6_656
Si2 Mg3 Ca1 59.639(9) 2_564 6_656
Si2 Mg3 Ca1 152.622(14) 6_556 6_656
Si2 Mg3 Ca1 106.481(13) . 6_656
Mg3 Mg3 Ca1 110.107(14) 5 6_656
Mg3 Mg3 Ca1 110.107(14) 5_565 6_656
Ca1 Mg3 Ca1 132.640(7) 5_566 6_656
Ca1 Mg3 Ca1 132.640(7) 5_556 6_656
Ca1 Mg3 Ca1 70.383(7) 1_554 6_656
Si2 Mg3 Ca1 119.772(14) 2_554 2_564
Si2 Mg3 Ca1 58.027(8) 2_564 2_564
Si2 Mg3 Ca1 132.159(8) 6_556 2_564
Si2 Mg3 Ca1 59.797(8) . 2_564
Mg3 Mg3 Ca1 174.993(17) 5 2_564
Mg3 Mg3 Ca1 97.831(6) 5_565 2_564
Ca1 Mg3 Ca1 70.265(5) 5_566 2_564
Ca1 Mg3 Ca1 120.864(11) 5_556 2_564
Ca1 Mg3 Ca1 118.048(9) 1_554 2_564
Ca1 Mg3 Ca1 65.175(8) 6_656 2_564
Si2 Mg3 Ca1 58.027(8) 2_554 2_554
Si2 Mg3 Ca1 119.772(14) 2_564 2_554
Si2 Mg3 Ca1 132.159(8) 6_556 2_554
Si2 Mg3 Ca1 59.797(8) . 2_554
Mg3 Mg3 Ca1 97.831(6) 5 2_554
Mg3 Mg3 Ca1 174.993(17) 5_565 2_554
Ca1 Mg3 Ca1 120.864(11) 5_566 2_554
Ca1 Mg3 Ca1 70.265(5) 5_556 2_554
Ca1 Mg3 Ca1 118.048(9) 1_554 2_554
Ca1 Mg3 Ca1 65.174(8) 6_656 2_554
Ca1 Mg3 Ca1 78.783(9) 2_564 2_554

loop_
_geom_bond_atom_site_label_1
_geom_bond_atom_site_label_2
_geom_bond_distance
_geom_bond_site_symmetry_2
Ca1 Si2 3.0902(3) .
Ca1 Si2 3.1481(3) 5_556
Ca1 Si2 3.1481(3) 5_566
Ca1 Si2 3.2035(2) 2_565
Ca1 Si2 3.2035(2) 2
Ca1 Mg3 3.3028(3) 5_566
Ca1 Mg3 3.3028(3) 5_556
Ca1 Mg3 3.3185(4) 1_556
Ca1 Mg3 3.4645(4) 6_556
Ca1 Mg3 3.4881(3) 2_565
Ca1 Mg3 3.4881(3) 2
Ca1 Ca1 3.7446(3) 5_556
Si2 Mg3 2.7382(3) 2_565
Si2 Mg3 2.7382(3) 2
Si2 Mg3 2.8234(5) 6_656
Si2 Mg3 2.8385(4) .
Si2 Ca1 3.1481(3) 5_556
Si2 Ca1 3.1481(3) 5_566
Si2 Ca1 3.2035(2) 2_554
Si2 Ca1 3.2035(2) 2_564
Mg3 Si2 2.7382(3) 2_554
Mg3 Si2 2.7382(3) 2_564
Mg3 Si2 2.8234(5) 6_556
Mg3 Mg3 3.2672(6) 5
Mg3 Mg3 3.2672(6) 5_565
Mg3 Ca1 3.3028(3) 5_566
Mg3 Ca1 3.3028(3) 5_556
Mg3 Ca1 3.3185(4) 1_554
Mg3 Ca1 3.4644(4) 6_656
Mg3 Ca1 3.4881(3) 2_564
Mg3 Ca1 3.4881(3) 2_554
